data_1516482
loop_
_publ_author_name
'Harrison, Andrew'
'Ibberson, Richard'
'Robb, Graeme'
'Whittaker, Gavin'
'Wilson, Chick'
'Youngson, Douglas'

_publ_section_title
;
 In situ neutron diffraction studies of single crystals and powders during
 microwave irradiation
;
_journal_coden_ASTM FDISE6
_journal_name_full 'Faraday Discussions'
_journal_page_first 363
_journal_page_last 379
_journal_paper_doi 10.1039/b203379h
_journal_volume 122
_journal_year 2003
_chemical_formula_sum 'C9 H8 O4'
_chemical_formula_weight 180.16
_chemical_name_common Aspirin
_chemical_name_systematic '2-(acetoyloxy)benzoic acid'
_space_group_IT_number 14
_symmetry_cell_setting monoclinic
_symmetry_space_group_name_Hall '-P 2ybc'
_symmetry_space_group_name_H-M 'P 1 21/c 1'
_audit_creation_method SHELXL-97
_cell_angle_alpha 90.00
_cell_angle_beta 95.89(2)
_cell_angle_gamma 90.00
_cell_formula_units_Z 4
_cell_length_a 11.233(3)
_cell_length_b 6.5440(10)
_cell_length_c 11.231(3)
_cell_measurement_reflns_used 25
_cell_measurement_temperature 100(1)
_cell_volume 821.2(3)
_computing_molecular_graphics 'ORTEP (Johnson, 1994)'
_computing_structure_refinement 'SHELXL-97 (Sheldrick, 1997)'
_diffrn_ambient_temperature 200(2)
_diffrn_measurement_device SXD
_diffrn_measurement_method 'time-of-flight LAUE diffraction'
_diffrn_radiation_source 'ISIS spallation source'
_diffrn_radiation_type neutron
_diffrn_radiation_wavelength 0.5-5.0
_diffrn_reflns_av_R_equivalents 0.085
_diffrn_reflns_av_sigmaI/netI 0.0379
_diffrn_reflns_limit_h_max 21
_diffrn_reflns_limit_h_min 0
_diffrn_reflns_limit_k_max 15
_diffrn_reflns_limit_k_min 0
_diffrn_reflns_limit_l_max 15
_diffrn_reflns_limit_l_min -14
_diffrn_reflns_number 2794
_exptl_absorpt_coefficient_mu '1.0550, at 1 Angstrom'
_exptl_absorpt_correction_T_max 0.75
_exptl_absorpt_correction_T_min 0.45
_exptl_absorpt_correction_type empirical
_exptl_absorpt_process_details
;
The linear absorption coefficient is wavelength dependent
and it is calculated as: 
mu = 0.80 + 0.75 * lambda  [cm^-1]
;
_exptl_crystal_colour colourless
_exptl_crystal_density_diffrn 1.456
_exptl_crystal_density_method 'not measured'
_exptl_crystal_description 'irregular prism'
_exptl_crystal_F_000 21
_exptl_crystal_size_max 8
_exptl_crystal_size_mid 4
_exptl_crystal_size_min 1.5
_refine_diff_density_max 0.112
_refine_diff_density_min -0.094
_refine_diff_density_rms 0.025
_refine_ls_extinction_coef 0.06
_refine_ls_extinction_method 'Becker-Coppens Lorentzian model'
_refine_ls_goodness_of_fit_ref 1.452
_refine_ls_hydrogen_treatment refall
_refine_ls_matrix_type full
_refine_ls_number_parameters 155
_refine_ls_number_reflns 625
_refine_ls_number_restraints 0
_refine_ls_restrained_S_all 1.452
_refine_ls_R_factor_all 0.1127
_refine_ls_R_factor_gt 0.1127
_refine_ls_shift/su_max 0.000
_refine_ls_shift/su_mean 0.000
_refine_ls_structure_factor_coef Fsqd
_refine_ls_weighting_details 'calc w=1/[\s^2^(Fo^2^)+(0.0763P)^2^+0.3996P] where P=(Fo^2^+2Fc^2^)/3'
_refine_ls_weighting_scheme calc
_refine_ls_wR_factor_gt 0.2678
_refine_ls_wR_factor_ref 0.2678
_reflns_number_gt 625
_reflns_number_total 625
_reflns_threshold_expression >2sigma(I)
_cod_data_source_file program.txt
_cod_data_source_block asp300
_cod_depositor_comments
;
The following automatic conversions were performed:

'_symmetry_cell_setting' value 'Monoclinic' changed to 'monoclinic'
according to
/usr/data/users/saulius/automatic-downloads/retrospective/RSC/lib/dictionaries/cif_core.dic
dictionary named 'cif_core.dic' version 2.4.2 from 2011-04-26.

Automatic conversion script
Id: cif_fix_values 2281 2013-09-26 08:29:07Z andrius 
;
_cod_original_sg_symbol_H-M P21/c
_cod_database_code 1516482

loop_
_symmetry_equiv_pos_as_xyz
'x, y, z'
'-x, y+1/2, -z+1/2'
'-x, -y, -z'
'x, -y-1/2, z-1/2'

loop_
_atom_site_label
_atom_site_type_symbol
_atom_site_fract_x
_atom_site_fract_y
_atom_site_fract_z
_atom_site_U_iso_or_equiv
_atom_site_adp_type
_atom_site_occupancy
_atom_site_symmetry_multiplicity
_atom_site_calc_flag
C1 C 0.1536(7) 0.5626(14) 0.0664(12) 0.031(3) Uani 1 1 d
C2 C 0.2446(7) 0.4882(13) 0.0101(13) 0.036(4) Uani 1 1 d
C3 C 0.2993(9) 0.3040(15) 0.0427(16) 0.046(4) Uani 1 1 d
C4 C 0.2611(9) 0.1928(15) 0.1356(16) 0.046(4) Uani 1 1 d
C5 C 0.1685(8) 0.2675(14) 0.1950(15) 0.044(4) Uani 1 1 d
C6 C 0.1162(8) 0.4490(15) 0.1624(14) 0.042(4) Uani 1 1 d
C7 C 0.0901(7) 0.7581(13) 0.0365(14) 0.036(3) Uani 1 1 d
C8 C 0.3652(8) 0.7384(15) -0.0633(15) 0.039(3) Uani 1 1 d
C9 C 0.3978(11) 0.841(2) -0.1735(15) 0.050(4) Uani 1 1 d
O1 O 0.1205(10) 0.864(2) -0.0482(16) 0.042(4) Uani 1 1 d
O2 O 0.0084(11) 0.8109(18) 0.0992(18) 0.048(5) Uani 1 1 d
O3 O 0.2849(10) 0.5893(18) -0.0869(16) 0.044(4) Uani 1 1 d
O4 O 0.4020(12) 0.781(2) 0.0346(18) 0.052(4) Uani 1 1 d
H1 H 0.368(2) 0.247(4) -0.002(3) 0.065(6) Uiso 1 1 d
H2 H 0.305(2) 0.054(4) 0.157(4) 0.067(7) Uiso 1 1 d
H3 H 0.144(2) 0.179(4) 0.267(4) 0.070(7) Uiso 1 1 d
H4 H 0.046(2) 0.503(4) 0.202(3) 0.061(6) Uiso 1 1 d
H5 H 0.473(3) 0.960(6) -0.147(5) 0.100(11) Uiso 1 1 d
H6 H 0.327(8) 0.869(14) -0.231(10) 0.20(3) Uiso 1 1 d
H7 H 0.437(5) 0.715(10) -0.269(8) 0.16(2) Uiso 1 1 d
H8 H 0.070(3) 0.996(4) -0.071(4) 0.079(11) Uani 1 1 d

loop_
_atom_site_aniso_label
_atom_site_aniso_U_11
_atom_site_aniso_U_22
_atom_site_aniso_U_33
_atom_site_aniso_U_23
_atom_site_aniso_U_13
_atom_site_aniso_U_12
C1 0.030(3) 0.040(4) 0.024(8) -0.005(5) 0.002(5) 0.001(3)
C2 0.031(4) 0.030(4) 0.048(12) -0.003(5) 0.010(6) -0.005(3)
C3 0.048(5) 0.038(5) 0.052(12) 0.004(5) -0.002(7) 0.009(4)
C4 0.052(5) 0.034(5) 0.053(13) 0.004(5) 0.017(7) 0.008(4)
C5 0.041(4) 0.030(4) 0.060(12) 0.015(5) 0.009(6) -0.001(3)
C6 0.038(4) 0.041(5) 0.049(12) 0.002(6) 0.011(6) 0.001(4)
C7 0.035(4) 0.034(5) 0.041(10) -0.001(5) 0.006(6) 0.003(3)
C8 0.028(4) 0.055(6) 0.034(10) -0.009(6) 0.006(5) -0.005(4)
C9 0.052(6) 0.074(7) 0.022(10) 0.006(6) 0.002(8) -0.015(5)
O1 0.048(6) 0.046(6) 0.038(12) 0.020(7) 0.032(8) 0.017(5)
O2 0.052(6) 0.046(6) 0.050(16) 0.007(6) 0.024(8) 0.022(5)
O3 0.038(5) 0.049(6) 0.045(13) -0.002(7) 0.002(7) -0.008(4)
O4 0.055(6) 0.082(9) 0.019(12) -0.002(7) 0.008(9) -0.029(6)
H8 0.092(17) 0.071(15) 0.07(3) 0.001(15) -0.01(2) 0.008(13)

loop_
_atom_type_symbol
_atom_type_description
_atom_type_scat_length_neutron
_atom_type_scat_source
C C 6.646 'International Tables Vol C Table 4.4.4.1'
H H -3.739 'International Tables Vol C Table 4.4.4.1'
O O 5.803 'International Tables Vol C Table 4.4.4.1'

loop_
_geom_angle_atom_site_label_1
_geom_angle_atom_site_label_2
_geom_angle_atom_site_label_3
_geom_angle
C2 C1 C6 118.0(9)
C2 C1 C7 125.1(11)
C6 C1 C7 117.0(10)
C1 C2 C3 121.9(13)
C1 C2 O3 121.4(10)
C3 C2 O3 116.7(12)
C4 C3 C2 119.7(13)
C4 C3 H1 119.2(19)
C2 C3 H1 121(2)
C3 C4 C5 119.2(10)
C3 C4 H2 117(2)
C5 C4 H2 124(2)
C6 C5 C4 120.4(13)
C6 C5 H3 122.9(19)
C4 C5 H3 116.8(17)
C5 C6 C1 120.8(12)
C5 C6 H4 122(2)
C1 C6 H4 117.2(19)
O1 C7 O2 122.9(11)
O1 C7 C1 119.1(12)
O2 C7 C1 118.0(12)
O4 C8 O3 121.7(16)
O4 C8 C9 125.7(12)
O3 C8 C9 112.6(14)
C8 C9 H5 109(3)
C8 C9 H6 112(6)
H5 C9 H6 124(6)
C8 C9 H7 119(3)
H5 C9 H7 107(4)
H6 C9 H7 85(7)
C7 O1 H8 118(3)
C8 O3 C2 117.4(15)

loop_
_geom_bond_atom_site_label_1
_geom_bond_atom_site_label_2
_geom_bond_distance
C1 C2 1.346(15)
C1 C6 1.409(19)
C1 C7 1.487(12)
C2 C3 1.385(13)
C2 O3 1.39(2)
C3 C4 1.38(2)
C3 H1 1.03(4)
C4 C5 1.38(2)
C4 H2 1.05(3)
C5 C6 1.359(14)
C5 H3 1.06(4)
C6 H4 1.01(4)
C7 O1 1.25(2)
C7 O2 1.261(19)
C8 O4 1.17(2)
C8 O3 1.336(15)
C8 C9 1.49(2)
C9 H5 1.17(4)
C9 H6 0.99(11)
C9 H7 1.46(9)
O1 H8 1.05(3)

loop_
_cod_changelog_entry_id
_cod_changelog_entry_author
_cod_changelog_entry_date
_cod_changelog_entry_text
1 'Vaitkus, Antanas' 2022-04-22T18:20:00+03:00 'Updated bibliographic information.'
